data_7032510
loop_
_publ_author_name
'Zhu, Bolin'
'Huang, Xinwei'
'Hao, Xiaoting'

_publ_section_title
;
 Synthesis and structures of doubly-bridged dicyclopentadienyl dinuclear
 rhenium complexes, and their photochemical reactions with aromatic
 halides in benzene.
;
_journal_issue 44
_journal_name_full 'Dalton transactions (Cambridge, England : 2003)'
_journal_page_first 16726
_journal_page_last 16736
_journal_paper_doi 10.1039/c4dt02370f
_journal_volume 43
_journal_year 2014
_chemical_formula_sum 'C19 H18 Br4 O4 Re2 Si'
_chemical_formula_weight 1030.46
_chemical_name_systematic 7
_space_group_IT_number 2
_symmetry_cell_setting triclinic
_symmetry_space_group_name_Hall '-P 1'
_symmetry_space_group_name_H-M 'P -1'
_atom_sites_solution_hydrogens geom
_atom_sites_solution_primary direct
_atom_sites_solution_secondary difmap
_audit_creation_method SHELXL-97
_cell_angle_alpha 95.7090(10)
_cell_angle_beta 91.8720(10)
_cell_angle_gamma 93.1120(10)
_cell_formula_units_Z 4
_cell_length_a 9.7003(7)
_cell_length_b 14.5407(10)
_cell_length_c 17.3766(12)
_cell_measurement_reflns_used 5383
_cell_measurement_temperature 173(2)
_cell_measurement_theta_max 28.38
_cell_measurement_theta_min 2.37
_cell_volume 2433.4(3)
_computing_cell_refinement 'Bruker SMART'
_computing_data_collection 'Bruker SMART'
_computing_data_reduction 'Bruker SAINT'
_computing_molecular_graphics 'Bruker SHELXTL'
_computing_publication_material 'Bruker SHELXTL'
_computing_structure_refinement 'SHELXL-97 (Sheldrick, 1997)'
_computing_structure_solution 'SHELXS-97 (Sheldrick, 1990)'
_diffrn_ambient_temperature 173(2)
_diffrn_measured_fraction_theta_full 0.994
_diffrn_measured_fraction_theta_max 0.994
_diffrn_measurement_device_type 'CCD area detector'
_diffrn_measurement_method 'phi and omega scans'
_diffrn_radiation_monochromator graphite
_diffrn_radiation_source 'fine-focus sealed tube'
_diffrn_radiation_type MoK\a
_diffrn_radiation_wavelength 0.71073
_diffrn_reflns_av_R_equivalents 0.0350
_diffrn_reflns_av_unetI/netI 0.0649
_diffrn_reflns_limit_h_max 11
_diffrn_reflns_limit_h_min -11
_diffrn_reflns_limit_k_max 13
_diffrn_reflns_limit_k_min -17
_diffrn_reflns_limit_l_max 20
_diffrn_reflns_limit_l_min -19
_diffrn_reflns_number 12699
_diffrn_reflns_theta_full 25.01
_diffrn_reflns_theta_max 25.01
_diffrn_reflns_theta_min 1.18
_exptl_absorpt_coefficient_mu 16.581
_exptl_absorpt_correction_T_max 0.1900
_exptl_absorpt_correction_T_min 0.1543
_exptl_absorpt_correction_type multi-scan
_exptl_absorpt_process_details sadabs
_exptl_crystal_colour colourless
_exptl_crystal_density_diffrn 2.813
_exptl_crystal_density_meas ?
_exptl_crystal_density_method 'not measured'
_exptl_crystal_description block
_exptl_crystal_F_000 1872
_exptl_crystal_size_max 0.18
_exptl_crystal_size_mid 0.17
_exptl_crystal_size_min 0.15
_refine_diff_density_max 1.720
_refine_diff_density_min -1.880
_refine_diff_density_rms 0.256
_refine_ls_extinction_method none
_refine_ls_goodness_of_fit_ref 1.018
_refine_ls_hydrogen_treatment constr
_refine_ls_matrix_type full
_refine_ls_number_parameters 549
_refine_ls_number_reflns 8555
_refine_ls_number_restraints 72
_refine_ls_restrained_S_all 1.016
_refine_ls_R_factor_all 0.0427
_refine_ls_R_factor_gt 0.0351
_refine_ls_shift/su_max 0.001
_refine_ls_shift/su_mean 0.000
_refine_ls_structure_factor_coef Fsqd
_refine_ls_weighting_details 'calc w=1/[\s^2^(Fo^2^)+(0.0303P)^2^+0.0000P] where P=(Fo^2^+2Fc^2^)/3'
_refine_ls_weighting_scheme calc
_refine_ls_wR_factor_gt 0.0816
_refine_ls_wR_factor_ref 0.0857
_reflns_number_gt 7355
_reflns_number_total 8555
_reflns_threshold_expression >2sigma(I)
_cod_data_source_file c4dt02370f1.cif
_cod_data_source_block n130725a
_cod_depositor_comments
;
The following automatic conversions were performed:

'_symmetry_cell_setting' value 'Triclinic' changed to 'triclinic'
according to
/usr/data/users/saulius/crontab/automatic-downloads/rss-feeds/RSC/lib/dictionaries/cif_core.dic
dictionary named 'cif_core.dic' version 2.4.2 from 2011-04-26.

Automatic conversion script
Id: cif_fix_values 2281 2013-09-26 08:29:07Z andrius 

 Adding full bibliography for 7032504--7032512.cif.

The following automatic conversions were performed:

'_exptl_crystal_density_meas' value 'none' was changed to '?' - the
value is perceived as not measured.

Automatic conversion script
Id: cif_fix_values 3008 2015-01-20 13:52:24Z robertas 
;
_cod_original_sg_symbol_H-M P-1
_cod_database_code 7032510

loop_
_symmetry_equiv_pos_as_xyz
'x, y, z'
'-x, -y, -z'

loop_
_atom_site_label
_atom_site_type_symbol
_atom_site_fract_x
_atom_site_fract_y
_atom_site_fract_z
_atom_site_U_iso_or_equiv
_atom_site_adp_type
_atom_site_occupancy
_atom_site_symmetry_multiplicity
_atom_site_calc_flag
_atom_site_refinement_flags
Re1 Re 0.71911(3) 0.85855(2) 0.343429(19) 0.01037(9) Uani 1 1 d .
Re2 Re 1.14251(4) 0.85219(2) 0.083790(19) 0.01196(9) Uani 1 1 d .
Re3 Re 0.28868(3) 0.66739(2) 0.611247(19) 0.01021(9) Uani 1 1 d .
Re4 Re 0.73164(3) 0.57972(2) 0.856390(18) 0.00919(9) Uani 1 1 d .
Br1 Br 0.52536(9) 0.73363(6) 0.29955(5) 0.01726(19) Uani 1 1 d .
Br2 Br 0.84190(9) 0.94286(6) 0.46710(5) 0.0198(2) Uani 1 1 d .
Br3 Br 0.90331(9) 0.91732(6) 0.06681(5) 0.0184(2) Uani 1 1 d .
Br4 Br 1.39865(10) 0.88376(7) 0.04624(5) 0.0256(2) Uani 1 1 d .
Br5 Br 0.08799(9) 0.74912(6) 0.67915(5) 0.0190(2) Uani 1 1 d .
Br6 Br 0.41789(9) 0.66281(6) 0.48261(5) 0.01514(19) Uani 1 1 d .
Br7 Br 0.50631(9) 0.47905(6) 0.82839(5) 0.0181(2) Uani 1 1 d .
Br8 Br 0.98958(9) 0.56187(6) 0.89587(5) 0.0182(2) Uani 1 1 d .
Si1 Si 1.0960(3) 0.87071(16) 0.29968(14) 0.0159(5) Uani 1 1 d .
Si2 Si 0.6641(2) 0.66626(15) 0.66303(13) 0.0115(5) Uani 1 1 d .
O1 O 0.4712(6) 0.9271(4) 0.4364(4) 0.0258(15) Uani 1 1 d .
O2 O 0.8011(6) 0.6957(4) 0.4338(3) 0.0206(14) Uani 1 1 d .
O3 O 1.2034(8) 1.0625(4) 0.1315(4) 0.0356(18) Uani 1 1 d .
O4 O 1.1078(6) 0.8428(4) -0.0952(3) 0.0208(14) Uani 1 1 d .
O5 O 0.0537(6) 0.6137(4) 0.4871(4) 0.0241(15) Uani 1 1 d .
O6 O 0.3652(6) 0.8747(4) 0.5976(4) 0.0221(15) Uani 1 1 d .
O7 O 0.7038(7) 0.4853(4) 1.0071(4) 0.0263(15) Uani 1 1 d .
O8 O 0.8176(7) 0.4162(4) 0.7421(4) 0.0246(15) Uani 1 1 d .
C1 C 0.9113(9) 0.8914(5) 0.2793(4) 0.0114(18) Uani 1 1 d .
C2 C 0.8387(9) 0.9761(6) 0.2933(5) 0.019(2) Uani 1 1 d .
H2 H 0.8773 1.0344 0.3236 0.023 Uiso 1 1 calc R
C3 C 0.7098(10) 0.9656(6) 0.2517(5) 0.021(2) Uani 1 1 d .
H3 H 0.6411 1.0142 0.2491 0.025 Uiso 1 1 calc R
C4 C 0.6980(9) 0.8759(6) 0.2124(5) 0.0161(19) Uani 1 1 d .
H4 H 0.6189 0.8502 0.1769 0.019 Uiso 1 1 calc R
C5 C 0.8199(8) 0.8300(5) 0.2274(5) 0.0105(10) Uani 1 1 d U
C6 C 0.8614(8) 0.7374(5) 0.1819(5) 0.0107(9) Uani 1 1 d U
C7 C 0.8679(8) 0.6588(5) 0.2364(5) 0.0121(12) Uani 1 1 d U
H7A H 0.7766 0.6470 0.2571 0.018 Uiso 1 1 calc R
H7B H 0.9350 0.6777 0.2792 0.018 Uiso 1 1 calc R
H7C H 0.8964 0.6023 0.2072 0.018 Uiso 1 1 calc R
C8 C 0.7612(9) 0.7070(6) 0.1157(5) 0.0146(12) Uani 1 1 d U
H8A H 0.7620 0.7540 0.0791 0.022 Uiso 1 1 calc R
H8B H 0.6682 0.6988 0.1353 0.022 Uiso 1 1 calc R
H8C H 0.7880 0.6482 0.0895 0.022 Uiso 1 1 calc R
C9 C 1.0136(8) 0.7499(5) 0.1591(5) 0.0105(10) Uani 1 1 d U
C10 C 1.1230(9) 0.7987(5) 0.2057(5) 0.0155(19) Uani 1 1 d .
C11 C 1.2482(9) 0.7745(6) 0.1692(5) 0.018(2) Uani 1 1 d .
H11 H 1.3435 0.7904 0.1920 0.021 Uiso 1 1 calc R
C12 C 1.2154(9) 0.7139(6) 0.1005(5) 0.020(2) Uani 1 1 d .
H12 H 1.2830 0.6797 0.0679 0.024 Uiso 1 1 calc R
C13 C 1.0711(9) 0.6998(5) 0.0940(5) 0.0147(19) Uani 1 1 d U
H13 H 1.0180 0.6576 0.0532 0.018 Uiso 1 1 calc R
C14 C 1.1326(9) 0.8030(6) 0.3824(5) 0.023(2) Uani 1 1 d .
H14A H 1.1132 0.8396 0.4309 0.034 Uiso 1 1 calc R
H14B H 1.2300 0.7882 0.3831 0.034 Uiso 1 1 calc R
H14C H 1.0740 0.7455 0.3769 0.034 Uiso 1 1 calc R
C15 C 1.2045(10) 0.9811(6) 0.3099(5) 0.025(2) Uani 1 1 d .
H15A H 1.1634 1.0252 0.2781 0.038 Uiso 1 1 calc R
H15B H 1.2977 0.9692 0.2928 0.038 Uiso 1 1 calc R
H15C H 1.2096 1.0070 0.3643 0.038 Uiso 1 1 calc R
C16 C 0.5632(9) 0.9004(6) 0.4038(5) 0.0157(19) Uani 1 1 d .
C17 C 0.7680(8) 0.7560(6) 0.4019(5) 0.0135(18) Uani 1 1 d U
C18 C 1.1814(10) 0.9851(7) 0.1130(5) 0.021(2) Uani 1 1 d .
C19 C 1.1223(9) 0.8499(6) -0.0291(5) 0.0168(19) Uani 1 1 d .
C20 C 0.4806(9) 0.6184(5) 0.6664(5) 0.0134(19) Uani 1 1 d .
C21 C 0.3921(8) 0.6429(5) 0.7288(5) 0.0108(17) Uani 1 1 d U
C22 C 0.2681(9) 0.5825(5) 0.7169(5) 0.0128(18) Uani 1 1 d .
H22 H 0.1883 0.5825 0.7519 0.015 Uiso 1 1 calc R
C23 C 0.2823(9) 0.5187(6) 0.6499(5) 0.0165(19) Uani 1 1 d U
H23 H 0.2153 0.4662 0.6303 0.020 Uiso 1 1 calc R
C24 C 0.4123(9) 0.5400(5) 0.6188(5) 0.0134(18) Uani 1 1 d .
H24 H 0.4535 0.5038 0.5742 0.016 Uiso 1 1 calc R
C25 C 0.4338(8) 0.7070(5) 0.8025(5) 0.0102(17) Uani 1 1 d .
C26 C 0.4254(9) 0.8113(5) 0.7897(5) 0.018(2) Uani 1 1 d .
H26A H 0.4482 0.8496 0.8385 0.026 Uiso 1 1 calc R
H26B H 0.3315 0.8225 0.7717 0.026 Uiso 1 1 calc R
H26C H 0.4910 0.8274 0.7508 0.026 Uiso 1 1 calc R
C27 C 0.3368(8) 0.6867(5) 0.8671(5) 0.0127(18) Uani 1 1 d .
H27A H 0.3441 0.6225 0.8785 0.019 Uiso 1 1 calc R
H27B H 0.2415 0.6960 0.8504 0.019 Uiso 1 1 calc R
H27C H 0.3625 0.7286 0.9136 0.019 Uiso 1 1 calc R
C28 C 0.5864(8) 0.6997(5) 0.8253(5) 0.0108(17) Uani 1 1 d U
C29 C 0.6965(8) 0.6905(5) 0.7705(5) 0.0114(17) Uani 1 1 d U
C30 C 0.8236(9) 0.7093(5) 0.8163(5) 0.0141(19) Uani 1 1 d .
H30 H 0.9179 0.7174 0.7956 0.017 Uiso 1 1 calc R
C31 C 0.7889(9) 0.7271(5) 0.8960(5) 0.0130(18) Uani 1 1 d .
H31 H 0.8559 0.7494 0.9397 0.016 Uiso 1 1 calc R
C32 C 0.6446(9) 0.7205(5) 0.9009(5) 0.0152(19) Uani 1 1 d .
H32 H 0.5921 0.7330 0.9491 0.018 Uiso 1 1 calc R
C33 C 0.6909(9) 0.7780(6) 0.6201(5) 0.020(2) Uani 1 1 d .
H33A H 0.7899 0.7914 0.6144 0.030 Uiso 1 1 calc R
H33B H 0.6538 0.8278 0.6541 0.030 Uiso 1 1 calc R
H33C H 0.6431 0.7734 0.5692 0.030 Uiso 1 1 calc R
C34 C 0.7692(9) 0.5766(6) 0.6143(5) 0.018(2) Uani 1 1 d .
H34A H 0.7639 0.5803 0.5583 0.028 Uiso 1 1 calc R
H34B H 0.7337 0.5152 0.6256 0.028 Uiso 1 1 calc R
H34C H 0.8656 0.5870 0.6333 0.028 Uiso 1 1 calc R
C35 C 0.1377(9) 0.6385(6) 0.5322(5) 0.017(2) Uani 1 1 d .
C36 C 0.3355(9) 0.7989(6) 0.6014(5) 0.0152(19) Uani 1 1 d .
C37 C 0.7135(9) 0.5183(5) 0.9506(5) 0.0164(19) Uani 1 1 d .
C38 C 0.7854(9) 0.4748(6) 0.7846(5) 0.017(2) Uani 1 1 d .

loop_
_atom_site_aniso_label
_atom_site_aniso_U_11
_atom_site_aniso_U_22
_atom_site_aniso_U_33
_atom_site_aniso_U_23
_atom_site_aniso_U_13
_atom_site_aniso_U_12
Re1 0.01464(18) 0.00941(17) 0.00752(17) 0.00169(13) 0.00083(14) 0.00301(13)
Re2 0.01774(19) 0.00943(17) 0.00955(18) 0.00369(13) 0.00295(14) 0.00192(13)
Re3 0.01281(18) 0.00916(17) 0.00943(18) 0.00330(13) 0.00111(14) 0.00305(13)
Re4 0.01340(18) 0.00648(16) 0.00805(17) 0.00206(13) 0.00013(14) 0.00157(13)
Br1 0.0193(5) 0.0195(4) 0.0123(4) 0.0007(4) -0.0008(4) -0.0030(4)
Br2 0.0249(5) 0.0207(5) 0.0123(4) -0.0033(4) -0.0018(4) -0.0022(4)
Br3 0.0236(5) 0.0173(4) 0.0171(5) 0.0096(4) 0.0058(4) 0.0086(4)
Br4 0.0206(5) 0.0342(6) 0.0224(5) 0.0071(4) 0.0036(4) -0.0046(4)
Br5 0.0167(5) 0.0212(5) 0.0207(5) 0.0052(4) 0.0064(4) 0.0076(4)
Br6 0.0187(5) 0.0170(4) 0.0106(4) 0.0035(3) 0.0030(4) 0.0042(3)
Br7 0.0180(5) 0.0096(4) 0.0267(5) 0.0042(4) -0.0019(4) -0.0018(3)
Br8 0.0162(5) 0.0173(4) 0.0209(5) 0.0025(4) -0.0052(4) 0.0033(3)
Si1 0.0208(13) 0.0166(12) 0.0106(12) 0.0038(10) -0.0001(10) -0.0009(10)
Si2 0.0130(12) 0.0106(11) 0.0112(12) 0.0018(9) 0.0006(10) 0.0031(9)
O1 0.020(4) 0.028(4) 0.029(4) -0.004(3) 0.012(3) 0.006(3)
O2 0.027(4) 0.019(3) 0.018(3) 0.010(3) 0.000(3) 0.009(3)
O3 0.067(5) 0.015(4) 0.023(4) 0.001(3) 0.001(4) -0.003(3)
O4 0.028(4) 0.022(3) 0.014(4) 0.003(3) 0.001(3) 0.009(3)
O5 0.022(4) 0.033(4) 0.017(3) 0.009(3) -0.007(3) -0.005(3)
O6 0.035(4) 0.006(3) 0.027(4) 0.003(3) 0.014(3) 0.005(3)
O7 0.041(4) 0.018(3) 0.020(4) 0.004(3) 0.006(3) -0.001(3)
O8 0.035(4) 0.015(3) 0.023(4) -0.008(3) 0.002(3) 0.014(3)
C1 0.023(5) 0.004(4) 0.008(4) 0.003(3) 0.004(4) 0.000(3)
C2 0.021(5) 0.014(4) 0.024(5) 0.003(4) 0.009(4) 0.001(4)
C3 0.030(5) 0.014(5) 0.022(5) 0.016(4) 0.012(4) 0.007(4)
C4 0.021(5) 0.015(4) 0.015(5) 0.011(4) 0.006(4) 0.004(4)
C5 0.0135(17) 0.0091(17) 0.0096(17) 0.0040(15) 0.0013(15) 0.0000(15)
C6 0.0136(15) 0.0093(14) 0.0098(15) 0.0036(13) 0.0014(13) 0.0003(12)
C7 0.014(2) 0.011(2) 0.011(2) 0.003(2) 0.001(2) 0.001(2)
C8 0.017(2) 0.014(2) 0.013(2) 0.001(2) 0.002(2) -0.002(2)
C9 0.0140(17) 0.0087(16) 0.0096(17) 0.0038(15) 0.0014(15) 0.0004(15)
C10 0.016(5) 0.007(4) 0.026(5) 0.011(4) 0.000(4) 0.003(3)
C11 0.018(5) 0.019(5) 0.019(5) 0.011(4) -0.002(4) 0.010(4)
C12 0.033(6) 0.016(5) 0.016(5) 0.011(4) 0.009(4) 0.013(4)
C13 0.023(4) 0.009(3) 0.013(3) 0.005(3) 0.004(3) 0.000(3)
C14 0.023(5) 0.023(5) 0.021(5) 0.001(4) -0.009(4) -0.002(4)
C15 0.034(6) 0.021(5) 0.018(5) -0.004(4) -0.013(4) -0.009(4)
C16 0.028(5) 0.008(4) 0.012(5) 0.007(4) 0.005(4) -0.004(4)
C17 0.010(3) 0.020(4) 0.009(3) -0.007(3) 0.005(3) 0.002(3)
C18 0.024(5) 0.029(6) 0.010(5) -0.001(4) 0.002(4) 0.002(4)
C19 0.011(4) 0.015(4) 0.027(6) 0.007(4) 0.006(4) 0.005(3)
C20 0.020(5) 0.007(4) 0.014(5) 0.005(3) -0.005(4) 0.008(3)
C21 0.013(3) 0.010(3) 0.011(3) 0.006(3) -0.001(3) 0.007(3)
C22 0.016(5) 0.009(4) 0.014(4) 0.007(4) 0.002(4) 0.005(3)
C23 0.020(4) 0.014(3) 0.018(4) 0.010(3) 0.000(3) 0.004(3)
C24 0.027(5) 0.008(4) 0.006(4) 0.000(3) 0.002(4) 0.008(4)
C25 0.012(4) 0.004(4) 0.015(4) 0.001(3) -0.001(4) 0.003(3)
C26 0.020(5) 0.008(4) 0.026(5) 0.009(4) 0.001(4) 0.001(4)
C27 0.018(5) 0.011(4) 0.011(4) 0.002(3) 0.006(4) 0.007(3)
C28 0.016(3) 0.004(3) 0.013(3) 0.005(3) 0.000(3) 0.002(3)
C29 0.014(3) 0.011(3) 0.011(3) 0.006(3) 0.008(3) 0.005(3)
C30 0.017(5) 0.005(4) 0.020(5) 0.002(4) -0.005(4) -0.002(3)
C31 0.024(5) 0.004(4) 0.010(4) -0.001(3) -0.004(4) 0.001(3)
C32 0.028(5) 0.009(4) 0.008(4) -0.005(3) 0.002(4) 0.004(4)
C33 0.022(5) 0.019(5) 0.018(5) 0.002(4) 0.000(4) -0.002(4)
C34 0.023(5) 0.023(5) 0.011(4) 0.005(4) 0.003(4) 0.004(4)
C35 0.022(5) 0.012(4) 0.018(5) 0.008(4) 0.006(4) 0.002(4)
C36 0.021(5) 0.018(5) 0.007(4) -0.004(4) 0.001(4) 0.008(4)
C37 0.029(5) 0.004(4) 0.015(5) -0.004(4) -0.002(4) 0.008(4)
C38 0.014(5) 0.022(5) 0.017(5) 0.016(4) -0.004(4) 0.006(4)

loop_
_atom_type_symbol
_atom_type_description
_atom_type_scat_dispersion_real
_atom_type_scat_dispersion_imag
_atom_type_scat_source
C C 0.0033 0.0016 'International Tables Vol C Tables 4.2.6.8 and 6.1.1.4'
H H 0.0000 0.0000 'International Tables Vol C Tables 4.2.6.8 and 6.1.1.4'
O O 0.0106 0.0060 'International Tables Vol C Tables 4.2.6.8 and 6.1.1.4'
Si Si 0.0817 0.0704 'International Tables Vol C Tables 4.2.6.8 and 6.1.1.4'
Br Br -0.2901 2.4595 'International Tables Vol C Tables 4.2.6.8 and 6.1.1.4'
Re Re -1.0185 7.2310 'International Tables Vol C Tables 4.2.6.8 and 6.1.1.4'

loop_
_geom_angle_atom_site_label_1
_geom_angle_atom_site_label_2
_geom_angle_atom_site_label_3
_geom_angle
C17 Re1 C16 98.5(3)
C17 Re1 C1 104.1(3)
C16 Re1 C1 149.9(3)
C17 Re1 C2 135.3(3)
C16 Re1 C2 112.9(3)
C1 Re1 C2 37.5(3)
C17 Re1 C5 104.7(3)
C16 Re1 C5 150.4(3)
C1 Re1 C5 37.3(3)
C2 Re1 C5 60.8(3)
C17 Re1 C4 133.7(3)
C16 Re1 C4 114.6(3)
C1 Re1 C4 61.2(3)
C2 Re1 C4 59.6(3)
C5 Re1 C4 35.9(3)
C17 Re1 C3 163.9(3)
C16 Re1 C3 97.5(3)
C1 Re1 C3 61.3(3)
C2 Re1 C3 35.7(3)
C5 Re1 C3 59.8(3)
C4 Re1 C3 35.2(3)
C17 Re1 Br1 77.6(2)
C16 Re1 Br1 77.3(2)
C1 Re1 Br1 126.6(2)
C2 Re1 Br1 138.3(2)
C5 Re1 Br1 89.9(2)
C4 Re1 Br1 79.1(2)
C3 Re1 Br1 105.0(2)
C17 Re1 Br2 77.4(2)
C16 Re1 Br2 77.8(2)
C1 Re1 Br2 88.0(2)
C2 Re1 Br2 79.1(2)
C5 Re1 Br2 124.9(2)
C4 Re1 Br2 138.6(2)
C3 Re1 Br2 107.2(2)
Br1 Re1 Br2 141.35(3)
C19 Re2 C18 100.5(4)
C19 Re2 C12 103.4(3)
C18 Re2 C12 143.3(3)
C19 Re2 C11 138.0(3)
C18 Re2 C11 108.8(3)
C12 Re2 C11 37.7(3)
C19 Re2 C13 98.1(3)
C18 Re2 C13 159.6(3)
C12 Re2 C13 36.1(3)
C11 Re2 C13 60.5(3)
C19 Re2 C10 157.7(3)
C18 Re2 C10 100.8(3)
C12 Re2 C10 61.7(3)
C11 Re2 C10 36.6(3)
C13 Re2 C10 59.9(3)
C19 Re2 C9 124.1(3)
C18 Re2 C9 124.8(3)
C12 Re2 C9 59.6(3)
C11 Re2 C9 59.1(3)
C13 Re2 C9 35.2(3)
C10 Re2 C9 35.0(3)
C19 Re2 Br3 78.1(2)
C18 Re2 Br3 77.6(3)
C12 Re2 Br3 134.4(2)
C11 Re2 Br3 136.6(2)
C13 Re2 Br3 98.3(2)
C10 Re2 Br3 100.3(2)
C9 Re2 Br3 81.59(19)
C19 Re2 Br4 78.4(2)
C18 Re2 Br4 75.4(3)
C12 Re2 Br4 82.6(2)
C11 Re2 Br4 80.6(2)
C13 Re2 Br4 116.7(2)
C10 Re2 Br4 113.3(2)
C9 Re2 Br4 138.34(19)
Br3 Re2 Br4 140.00(3)
C36 Re3 C35 102.0(3)
C36 Re3 C20 103.8(3)
C35 Re3 C20 146.2(3)
C36 Re3 C24 134.8(3)
C35 Re3 C24 109.1(3)
C20 Re3 C24 37.6(3)
C36 Re3 C21 103.9(3)
C35 Re3 C21 149.9(3)
C20 Re3 C21 36.6(3)
C24 Re3 C21 61.0(3)
C36 Re3 C22 133.0(3)
C35 Re3 C22 113.5(3)
C20 Re3 C22 61.0(3)
C24 Re3 C22 60.1(3)
C21 Re3 C22 36.4(3)
C36 Re3 C23 163.9(3)
C35 Re3 C23 94.2(3)
C20 Re3 C23 61.4(3)
C24 Re3 C23 35.9(3)
C21 Re3 C23 60.6(3)
C22 Re3 C23 35.9(3)
C36 Re3 Br5 77.2(3)
C35 Re3 Br5 79.2(3)
C20 Re3 Br5 127.8(2)
C24 Re3 Br5 139.7(2)
C21 Re3 Br5 91.7(2)
C22 Re3 Br5 80.2(2)
C23 Re3 Br5 106.0(2)
C36 Re3 Br6 76.9(2)
C35 Re3 Br6 77.2(3)
C20 Re3 Br6 87.7(2)
C24 Re3 Br6 78.9(2)
C21 Re3 Br6 123.7(2)
C22 Re3 Br6 139.0(2)
C23 Re3 Br6 107.3(2)
Br5 Re3 Br6 140.14(3)
C37 Re4 C38 99.8(3)
C37 Re4 C31 105.4(3)
C38 Re4 C31 142.3(3)
C37 Re4 C30 140.3(3)
C38 Re4 C30 107.8(3)
C31 Re4 C30 37.7(3)
C37 Re4 C32 98.2(3)
C38 Re4 C32 160.4(3)
C31 Re4 C32 35.9(3)
C30 Re4 C32 61.0(3)
C37 Re4 C29 157.7(3)
C38 Re4 C29 100.8(3)
C31 Re4 C29 61.5(3)
C30 Re4 C29 36.8(3)
C32 Re4 C29 60.3(3)
C37 Re4 C28 122.5(3)
C38 Re4 C28 126.4(3)
C31 Re4 C28 59.0(3)
C30 Re4 C28 59.9(3)
C32 Re4 C28 34.7(3)
C29 Re4 C28 35.9(3)
C37 Re4 Br7 77.5(3)
C38 Re4 Br7 76.0(3)
C31 Re4 Br7 136.4(2)
C30 Re4 Br7 136.1(2)
C32 Re4 Br7 100.6(2)
C29 Re4 Br7 99.4(2)
C28 Re4 Br7 82.27(19)
C37 Re4 Br8 78.6(3)
C38 Re4 Br8 76.3(2)
C31 Re4 Br8 81.8(2)
C30 Re4 Br8 81.0(2)
C32 Re4 Br8 115.1(2)
C29 Re4 Br8 114.7(2)
C28 Re4 Br8 138.38(19)
Br7 Re4 Br8 139.34(3)
C14 Si1 C1 116.3(4)
C14 Si1 C15 110.1(4)
C1 Si1 C15 111.2(4)
C14 Si1 C10 110.0(4)
C1 Si1 C10 96.4(4)
C15 Si1 C10 112.2(4)
C34 Si2 C33 110.7(4)
C34 Si2 C29 115.5(4)
C33 Si2 C29 107.6(4)
C34 Si2 C20 109.2(4)
C33 Si2 C20 116.7(4)
C29 Si2 C20 96.7(4)
C5 C1 C2 105.1(7)
C5 C1 Si1 123.8(6)
C2 C1 Si1 129.4(6)
C5 C1 Re1 72.3(5)
C2 C1 Re1 72.0(5)
Si1 C1 Re1 131.5(4)
C3 C2 C1 109.3(8)
C3 C2 Re1 74.6(5)
C1 C2 Re1 70.6(5)
C3 C2 H2 125.2
C1 C2 H2 125.2
Re1 C2 H2 125.2
C4 C3 C2 107.8(8)
C4 C3 Re1 71.6(4)
C2 C3 Re1 69.6(5)
C4 C3 H3 126.1
C2 C3 H3 126.1
Re1 C3 H3 126.1
C3 C4 C5 109.1(8)
C3 C4 Re1 73.2(5)
C5 C4 Re1 70.6(5)
C3 C4 H4 125.4
C5 C4 H4 125.4
Re1 C4 H4 125.4
C4 C5 C1 108.6(7)
C4 C5 C6 125.1(7)
C1 C5 C6 125.2(7)
C4 C5 Re1 73.5(5)
C1 C5 Re1 70.4(5)
C6 C5 Re1 131.5(5)
C8 C6 C9 114.7(7)
C8 C6 C7 109.0(6)
C9 C6 C7 102.1(6)
C8 C6 C5 111.3(7)
C9 C6 C5 108.5(6)
C7 C6 C5 110.9(6)
C6 C7 H7A 109.5
C6 C7 H7B 109.5
H7A C7 H7B 109.5
C6 C7 H7C 109.5
H7A C7 H7C 109.5
H7B C7 H7C 109.5
C6 C8 H8A 109.5
C6 C8 H8B 109.5
H8A C8 H8B 109.5
C6 C8 H8C 109.5
H8A C8 H8C 109.5
H8B C8 H8C 109.5
C10 C9 C13 108.8(7)
C10 C9 C6 126.0(7)
C13 C9 C6 124.3(7)
C10 C9 Re2 70.0(4)
C13 C9 Re2 68.8(4)
C6 C9 Re2 135.8(5)
C9 C10 C11 105.9(8)
C9 C10 Si1 123.6(6)
C11 C10 Si1 130.2(7)
C9 C10 Re2 75.1(5)
C11 C10 Re2 66.9(5)
Si1 C10 Re2 126.7(4)
C12 C11 C10 109.3(8)
C12 C11 Re2 71.1(4)
C10 C11 Re2 76.5(5)
C12 C11 H11 125.1
C10 C11 H11 125.1
Re2 C11 H11 125.1
C13 C12 C11 107.4(8)
C13 C12 Re2 75.9(5)
C11 C12 Re2 71.2(5)
C13 C12 H12 126.0
C11 C12 H12 126.0
Re2 C12 H12 126.0
C12 C13 C9 108.5(7)
C12 C13 Re2 68.0(5)
C9 C13 Re2 76.0(5)
C12 C13 H13 125.7
C9 C13 H13 125.7
Re2 C13 H13 125.7
Si1 C14 H14A 109.5
Si1 C14 H14B 109.5
H14A C14 H14B 109.5
Si1 C14 H14C 109.5
H14A C14 H14C 109.5
H14B C14 H14C 109.5
Si1 C15 H15A 109.5
Si1 C15 H15B 109.5
H15A C15 H15B 109.5
Si1 C15 H15C 109.5
H15A C15 H15C 109.5
H15B C15 H15C 109.5
O1 C16 Re1 177.0(7)
O2 C17 Re1 177.0(7)
O3 C18 Re2 178.6(8)
O4 C19 Re2 175.7(7)
C21 C20 C24 107.3(7)
C21 C20 Si2 123.4(6)
C24 C20 Si2 128.1(6)
C21 C20 Re3 74.2(4)
C24 C20 Re3 72.1(4)
Si2 C20 Re3 128.6(4)
C20 C21 C22 107.3(7)
C20 C21 C25 125.6(7)
C22 C21 C25 126.1(7)
C20 C21 Re3 69.2(4)
C22 C21 Re3 72.0(4)
C25 C21 Re3 133.2(5)
C23 C22 C21 108.9(8)
C23 C22 Re3 72.3(5)
C21 C22 Re3 71.7(4)
C23 C22 H22 125.5
C21 C22 H22 125.5
Re3 C22 H22 125.5
C24 C23 C22 107.5(7)
C24 C23 Re3 70.0(4)
C22 C23 Re3 71.8(4)
C24 C23 H23 126.2
C22 C23 H23 126.2
Re3 C23 H23 126.2
C23 C24 C20 108.8(7)
C23 C24 Re3 74.1(5)
C20 C24 Re3 70.3(4)
C23 C24 H24 125.5
C20 C24 H24 125.5
Re3 C24 H24 125.5
C27 C25 C28 113.0(6)
C27 C25 C21 109.7(6)
C28 C25 C21 111.1(7)
C27 C25 C26 107.6(7)
C28 C25 C26 103.1(6)
C21 C25 C26 112.1(6)
C25 C26 H26A 109.5
C25 C26 H26B 109.5
H26A C26 H26B 109.5
C25 C26 H26C 109.5
H26A C26 H26C 109.5
H26B C26 H26C 109.5
C25 C27 H27A 109.5
C25 C27 H27B 109.5
H27A C27 H27B 109.5
C25 C27 H27C 109.5
H27A C27 H27C 109.5
H27B C27 H27C 109.5
C32 C28 C29 109.5(7)
C32 C28 C25 124.9(8)
C29 C28 C25 124.4(7)
C32 C28 Re4 70.1(4)
C29 C28 Re4 69.8(4)
C25 C28 Re4 136.6(5)
C30 C29 C28 105.5(7)
C30 C29 Si2 131.0(6)
C28 C29 Si2 123.4(6)
C30 C29 Re4 67.5(4)
C28 C29 Re4 74.3(4)
Si2 C29 Re4 125.7(4)
C31 C30 C29 108.0(8)
C31 C30 Re4 71.0(4)
C29 C30 Re4 75.7(5)
C31 C30 H30 125.7
C29 C30 H30 125.7
Re4 C30 H30 125.7
C32 C31 C30 109.0(7)
C32 C31 Re4 76.2(5)
C30 C31 Re4 71.3(4)
C32 C31 H31 125.2
C30 C31 H31 125.2
Re4 C31 H31 125.2
C31 C32 C28 108.0(7)
C31 C32 Re4 67.9(4)
C28 C32 Re4 75.2(5)
C31 C32 H32 125.9
C28 C32 H32 125.9
Re4 C32 H32 125.9
Si2 C33 H33A 109.5
Si2 C33 H33B 109.5
H33A C33 H33B 109.5
Si2 C33 H33C 109.5
H33A C33 H33C 109.5
H33B C33 H33C 109.5
Si2 C34 H34A 109.5
Si2 C34 H34B 109.5
H34A C34 H34B 109.5
Si2 C34 H34C 109.5
H34A C34 H34C 109.5
H34B C34 H34C 109.5
O5 C35 Re3 173.7(7)
O6 C36 Re3 177.9(8)
O7 C37 Re4 177.7(7)
O8 C38 Re4 178.1(8)

loop_
_geom_bond_atom_site_label_1
_geom_bond_atom_site_label_2
_geom_bond_distance
Re1 C17 1.956(9)
Re1 C16 1.958(9)
Re1 C1 2.256(8)
Re1 C2 2.274(8)
Re1 C5 2.281(8)
Re1 C4 2.319(8)
Re1 C3 2.339(8)
Re1 Br1 2.5832(9)
Re1 Br2 2.5865(9)
Re2 C19 1.962(9)
Re2 C18 1.962(10)
Re2 C12 2.210(8)
Re2 C11 2.211(8)
Re2 C13 2.311(8)
Re2 C10 2.337(8)
Re2 C9 2.404(8)
Re2 Br3 2.5724(9)
Re2 Br4 2.6175(10)
Re3 C36 1.967(9)
Re3 C35 1.974(9)
Re3 C20 2.248(8)
Re3 C24 2.273(8)
Re3 C21 2.315(7)
Re3 C22 2.319(8)
Re3 C23 2.326(8)
Re3 Br5 2.5916(9)
Re3 Br6 2.5951(9)
Re4 C37 1.950(9)
Re4 C38 1.976(10)
Re4 C31 2.219(8)
Re4 C30 2.224(8)
Re4 C32 2.327(8)
Re4 C29 2.333(8)
Re4 C28 2.393(7)
Re4 Br7 2.5688(9)
Re4 Br8 2.6062(9)
Si1 C14 1.857(8)
Si1 C1 1.861(9)
Si1 C15 1.862(9)
Si1 C10 1.884(9)
Si2 C34 1.854(9)
Si2 C33 1.863(8)
Si2 C29 1.879(8)
Si2 C20 1.881(9)
O1 C16 1.138(10)
O2 C17 1.138(10)
O3 C18 1.146(11)
O4 C19 1.146(10)
O5 C35 1.130(10)
O6 C36 1.133(10)
O7 C37 1.140(10)
O8 C38 1.136(11)
C1 C5 1.449(11)
C1 C2 1.455(11)
C2 C3 1.416(12)
C2 H2 1.0000
C3 C4 1.408(12)
C3 H3 1.0000
C4 C5 1.419(11)
C4 H4 1.0000
C5 C6 1.571(11)
C6 C8 1.497(11)
C6 C9 1.547(11)
C6 C7 1.558(10)
C7 H7A 0.9800
C7 H7B 0.9800
C7 H7C 0.9800
C8 H8A 0.9800
C8 H8B 0.9800
C8 H8C 0.9800
C9 C10 1.426(11)
C9 C13 1.429(11)
C10 C11 1.434(12)
C11 C12 1.427(12)
C11 H11 1.0000
C12 C13 1.403(12)
C12 H12 1.0000
C13 H13 1.0000
C14 H14A 0.9800
C14 H14B 0.9800
C14 H14C 0.9800
C15 H15A 0.9800
C15 H15B 0.9800
C15 H15C 0.9800
C20 C21 1.434(12)
C20 C24 1.455(11)
C21 C22 1.446(11)
C21 C25 1.536(11)
C22 C23 1.430(12)
C22 H22 1.0000
C23 C24 1.419(12)
C23 H23 1.0000
C24 H24 1.0000
C25 C27 1.529(11)
C25 C28 1.532(11)
C25 C26 1.561(10)
C26 H26A 0.9800
C26 H26B 0.9800
C26 H26C 0.9800
C27 H27A 0.9800
C27 H27B 0.9800
C27 H27C 0.9800
C28 C32 1.410(11)
C28 C29 1.457(11)
C29 C30 1.443(11)
C30 C31 1.437(12)
C30 H30 1.0000
C31 C32 1.405(12)
C31 H31 1.0000
C32 H32 1.0000
C33 H33A 0.9800
C33 H33B 0.9800
C33 H33C 0.9800
C34 H34A 0.9800
C34 H34B 0.9800
C34 H34C 0.9800

loop_
_geom_torsion_atom_site_label_1
_geom_torsion_atom_site_label_2
_geom_torsion_atom_site_label_3
_geom_torsion_atom_site_label_4
_geom_torsion
C14 Si1 C1 C5 -90.3(7)
C15 Si1 C1 C5 142.6(7)
C10 Si1 C1 C5 25.8(7)
C14 Si1 C1 C2 106.7(8)
C15 Si1 C1 C2 -20.5(9)
C10 Si1 C1 C2 -137.3(8)
C14 Si1 C1 Re1 5.6(7)
C15 Si1 C1 Re1 -121.5(5)
C10 Si1 C1 Re1 121.7(5)
C17 Re1 C1 C5 95.9(5)
C16 Re1 C1 C5 -126.5(6)
C2 Re1 C1 C5 -113.1(7)
C4 Re1 C1 C5 -36.5(4)
C3 Re1 C1 C5 -76.8(5)
Br1 Re1 C1 C5 10.9(5)
Br2 Re1 C1 C5 172.3(4)
C17 Re1 C1 C2 -151.1(5)
C16 Re1 C1 C2 -13.4(9)
C5 Re1 C1 C2 113.1(7)
C4 Re1 C1 C2 76.6(5)
C3 Re1 C1 C2 36.2(5)
Br1 Re1 C1 C2 124.0(4)
Br2 Re1 C1 C2 -74.6(5)
C17 Re1 C1 Si1 -23.9(6)
C16 Re1 C1 Si1 113.7(7)
C2 Re1 C1 Si1 127.1(8)
C5 Re1 C1 Si1 -119.8(7)
C4 Re1 C1 Si1 -156.3(6)
C3 Re1 C1 Si1 163.4(7)
Br1 Re1 C1 Si1 -108.9(5)
Br2 Re1 C1 Si1 52.5(5)
C5 C1 C2 C3 0.1(9)
Si1 C1 C2 C3 165.6(6)
Re1 C1 C2 C3 -65.1(6)
C5 C1 C2 Re1 65.2(5)
Si1 C1 C2 Re1 -129.3(7)
C17 Re1 C2 C3 159.2(5)
C16 Re1 C2 C3 -69.8(6)
C1 Re1 C2 C3 117.4(7)
C5 Re1 C2 C3 77.8(5)
C4 Re1 C2 C3 36.2(5)
Br1 Re1 C2 C3 26.8(7)
Br2 Re1 C2 C3 -141.5(5)
C17 Re1 C2 C1 41.8(7)
C16 Re1 C2 C1 172.7(5)
C5 Re1 C2 C1 -39.6(5)
C4 Re1 C2 C1 -81.2(5)
C3 Re1 C2 C1 -117.4(7)
Br1 Re1 C2 C1 -90.6(5)
Br2 Re1 C2 C1 101.1(5)
C1 C2 C3 C4 0.7(10)
Re1 C2 C3 C4 -61.8(6)
C1 C2 C3 Re1 62.5(6)
C17 Re1 C3 C4 53.4(14)
C16 Re1 C3 C4 -122.8(5)
C1 Re1 C3 C4 79.9(6)
C2 Re1 C3 C4 117.9(8)
C5 Re1 C3 C4 36.8(5)
Br1 Re1 C3 C4 -44.0(5)
Br2 Re1 C3 C4 157.7(5)
C17 Re1 C3 C2 -64.4(13)
C16 Re1 C3 C2 119.3(6)
C1 Re1 C3 C2 -38.0(5)
C5 Re1 C3 C2 -81.0(6)
C4 Re1 C3 C2 -117.9(8)
Br1 Re1 C3 C2 -161.9(5)
Br2 Re1 C3 C2 39.8(5)
C2 C3 C4 C5 -1.3(9)
Re1 C3 C4 C5 -61.8(6)
C2 C3 C4 Re1 60.5(6)
C17 Re1 C4 C3 -162.1(5)
C16 Re1 C4 C3 66.4(6)
C1 Re1 C4 C3 -80.1(6)
C2 Re1 C4 C3 -36.8(5)
C5 Re1 C4 C3 -118.0(7)
Br1 Re1 C4 C3 136.9(5)
Br2 Re1 C4 C3 -33.3(7)
C17 Re1 C4 C5 -44.1(7)
C16 Re1 C4 C5 -175.6(5)
C1 Re1 C4 C5 37.9(4)
C2 Re1 C4 C5 81.2(5)
C3 Re1 C4 C5 118.0(7)
Br1 Re1 C4 C5 -105.2(4)
Br2 Re1 C4 C5 84.6(5)
C3 C4 C5 C1 1.4(9)
Re1 C4 C5 C1 -62.1(5)
C3 C4 C5 C6 -166.9(7)
Re1 C4 C5 C6 129.6(8)
C3 C4 C5 Re1 63.5(6)
C2 C1 C5 C4 -0.9(9)
Si1 C1 C5 C4 -167.4(6)
Re1 C1 C5 C4 64.1(6)
C2 C1 C5 C6 167.4(7)
Si1 C1 C5 C6 0.9(11)
Re1 C1 C5 C6 -127.6(7)
C2 C1 C5 Re1 -65.0(6)
Si1 C1 C5 Re1 128.5(6)
C17 Re1 C5 C4 148.6(5)
C16 Re1 C5 C4 8.0(8)
C1 Re1 C5 C4 -117.3(6)
C2 Re1 C5 C4 -77.4(5)
C3 Re1 C5 C4 -36.1(5)
Br1 Re1 C5 C4 71.4(4)
Br2 Re1 C5 C4 -126.7(4)
C17 Re1 C5 C1 -94.1(5)
C16 Re1 C5 C1 125.3(6)
C2 Re1 C5 C1 39.9(4)
C4 Re1 C5 C1 117.3(6)
C3 Re1 C5 C1 81.2(5)
Br1 Re1 C5 C1 -171.3(4)
Br2 Re1 C5 C1 -9.4(5)
C17 Re1 C5 C6 26.0(8)
C16 Re1 C5 C6 -114.5(8)
C1 Re1 C5 C6 120.1(9)
C2 Re1 C5 C6 160.0(8)
C4 Re1 C5 C6 -122.6(9)
C3 Re1 C5 C6 -158.7(8)
Br1 Re1 C5 C6 -51.2(7)
Br2 Re1 C5 C6 110.7(7)
C4 C5 C6 C8 4.7(11)
C1 C5 C6 C8 -161.7(7)
Re1 C5 C6 C8 103.8(7)
C4 C5 C6 C9 131.8(8)
C1 C5 C6 C9 -34.6(10)
Re1 C5 C6 C9 -129.1(6)
C4 C5 C6 C7 -116.8(8)
C1 C5 C6 C7 76.7(9)
Re1 C5 C6 C7 -17.7(10)
C8 C6 C9 C10 163.8(7)
C7 C6 C9 C10 -78.5(9)
C5 C6 C9 C10 38.6(10)
C8 C6 C9 C13 -28.5(11)
C7 C6 C9 C13 89.3(8)
C5 C6 C9 C13 -153.6(7)
C8 C6 C9 Re2 65.8(10)
C7 C6 C9 Re2 -176.5(6)
C5 C6 C9 Re2 -59.3(9)
C19 Re2 C9 C10 168.9(5)
C18 Re2 C9 C10 -53.3(6)
C12 Re2 C9 C10 83.1(5)
C11 Re2 C9 C10 39.0(5)
C13 Re2 C9 C10 120.6(7)
Br3 Re2 C9 C10 -121.8(5)
Br4 Re2 C9 C10 55.4(6)
C19 Re2 C9 C13 48.3(6)
C18 Re2 C9 C13 -173.9(5)
C12 Re2 C9 C13 -37.5(5)
C11 Re2 C9 C13 -81.6(5)
C10 Re2 C9 C13 -120.6(7)
Br3 Re2 C9 C13 117.6(5)
Br4 Re2 C9 C13 -65.2(5)
C19 Re2 C9 C6 -69.7(9)
C18 Re2 C9 C6 68.2(9)
C12 Re2 C9 C6 -155.5(9)
C11 Re2 C9 C6 160.5(9)
C13 Re2 C9 C6 -118.0(9)
C10 Re2 C9 C6 121.4(10)
Br3 Re2 C9 C6 -0.3(7)
Br4 Re2 C9 C6 176.9(6)
C13 C9 C10 C11 -2.1(9)
C6 C9 C10 C11 167.2(7)
Re2 C9 C10 C11 -60.1(5)
C13 C9 C10 Si1 -177.6(5)
C6 C9 C10 Si1 -8.3(11)
Re2 C9 C10 Si1 124.4(6)
C13 C9 C10 Re2 58.0(5)
C6 C9 C10 Re2 -132.7(7)
C14 Si1 C10 C9 98.4(7)
C1 Si1 C10 C9 -22.6(7)
C15 Si1 C10 C9 -138.7(7)
C14 Si1 C10 C11 -75.9(8)
C1 Si1 C10 C11 163.0(7)
C15 Si1 C10 C11 47.0(9)
C14 Si1 C10 Re2 -165.3(5)
C1 Si1 C10 Re2 73.7(5)
C15 Si1 C10 Re2 -42.4(6)
C19 Re2 C10 C9 -24.9(11)
C18 Re2 C10 C9 137.9(5)
C12 Re2 C10 C9 -76.5(5)
C11 Re2 C10 C9 -115.0(7)
C13 Re2 C10 C9 -35.0(5)
Br3 Re2 C10 C9 58.7(5)
Br4 Re2 C10 C9 -143.4(4)
C19 Re2 C10 C11 90.1(9)
C18 Re2 C10 C11 -107.0(6)
C12 Re2 C10 C11 38.5(5)
C13 Re2 C10 C11 80.0(5)
C9 Re2 C10 C11 115.0(7)
Br3 Re2 C10 C11 173.8(5)
Br4 Re2 C10 C11 -28.4(5)
C19 Re2 C10 Si1 -146.0(7)
C18 Re2 C10 Si1 16.9(6)
C12 Re2 C10 Si1 162.4(6)
C11 Re2 C10 Si1 123.9(8)
C13 Re2 C10 Si1 -156.1(6)
C9 Re2 C10 Si1 -121.1(8)
Br3 Re2 C10 Si1 -62.3(5)
Br4 Re2 C10 Si1 95.5(5)
C9 C10 C11 C12 1.5(9)
Si1 C10 C11 C12 176.6(6)
Re2 C10 C11 C12 -64.1(5)
C9 C10 C11 Re2 65.6(5)
Si1 C10 C11 Re2 -119.3(6)
C19 Re2 C11 C12 -29.3(8)
C18 Re2 C11 C12 -161.0(5)
C13 Re2 C11 C12 38.1(5)
C10 Re2 C11 C12 116.2(7)
C9 Re2 C11 C12 79.0(5)
Br3 Re2 C11 C12 107.3(5)
Br4 Re2 C11 C12 -90.1(5)
C19 Re2 C11 C10 -145.5(5)
C18 Re2 C11 C10 82.7(6)
C12 Re2 C11 C10 -116.2(7)
C13 Re2 C11 C10 -78.2(5)
C9 Re2 C11 C10 -37.2(5)
Br3 Re2 C11 C10 -8.9(7)
Br4 Re2 C11 C10 153.7(5)
C10 C11 C12 C13 -0.3(9)
Re2 C11 C12 C13 -67.9(6)
C10 C11 C12 Re2 67.6(6)
C19 Re2 C12 C13 -85.4(5)
C18 Re2 C12 C13 145.3(6)
C11 Re2 C12 C13 114.3(8)
C10 Re2 C12 C13 76.8(5)
C9 Re2 C12 C13 36.6(5)
Br3 Re2 C12 C13 1.0(6)
Br4 Re2 C12 C13 -161.6(5)
C19 Re2 C12 C11 160.3(5)
C18 Re2 C12 C11 31.0(8)
C13 Re2 C12 C11 -114.3(8)
C10 Re2 C12 C11 -37.4(5)
C9 Re2 C12 C11 -77.7(5)
Br3 Re2 C12 C11 -113.3(5)
Br4 Re2 C12 C11 84.2(5)
C11 C12 C13 C9 -1.0(9)
Re2 C12 C13 C9 -65.7(6)
C11 C12 C13 Re2 64.7(5)
C10 C9 C13 C12 2.0(9)
C6 C9 C13 C12 -167.6(7)
Re2 C9 C13 C12 60.7(5)
C10 C9 C13 Re2 -58.7(5)
C6 C9 C13 Re2 131.8(7)
C19 Re2 C13 C12 101.6(5)
C18 Re2 C13 C12 -102.4(10)
C11 Re2 C13 C12 -39.8(5)
C10 Re2 C13 C12 -82.2(5)
C9 Re2 C13 C12 -117.0(7)
Br3 Re2 C13 C12 -179.3(5)
Br4 Re2 C13 C12 20.6(5)
C19 Re2 C13 C9 -141.4(5)
C18 Re2 C13 C9 14.5(12)
C12 Re2 C13 C9 117.0(7)
C11 Re2 C13 C9 77.2(5)
C10 Re2 C13 C9 34.8(5)
Br3 Re2 C13 C9 -62.3(5)
Br4 Re2 C13 C9 137.5(4)
C17 Re1 C16 O1 -168(15)
C1 Re1 C16 O1 53(15)
C2 Re1 C16 O1 44(15)
C5 Re1 C16 O1 -26(15)
C4 Re1 C16 O1 -21(15)
C3 Re1 C16 O1 11(15)
Br1 Re1 C16 O1 -93(15)
Br2 Re1 C16 O1 117(15)
C16 Re1 C17 O2 -178(100)
C1 Re1 C17 O2 -18(14)
C2 Re1 C17 O2 -43(15)
C5 Re1 C17 O2 21(14)
C4 Re1 C17 O2 46(15)
C3 Re1 C17 O2 6(15)
Br1 Re1 C17 O2 107(14)
Br2 Re1 C17 O2 -103(14)
C19 Re2 C18 O3 163(35)
C12 Re2 C18 O3 -67(35)
C11 Re2 C18 O3 -47(35)
C13 Re2 C18 O3 8(36)
C10 Re2 C18 O3 -10(35)
C9 Re2 C18 O3 18(35)
Br3 Re2 C18 O3 88(35)
Br4 Re2 C18 O3 -122(35)
C18 Re2 C19 O4 -172(10)
C12 Re2 C19 O4 36(10)
C11 Re2 C19 O4 54(10)
C13 Re2 C19 O4 -1(10)
C10 Re2 C19 O4 -9(11)
C9 Re2 C19 O4 -26(10)
Br3 Re2 C19 O4 -98(10)
Br4 Re2 C19 O4 115(10)
C34 Si2 C20 C21 146.3(6)
C33 Si2 C20 C21 -87.2(7)
C29 Si2 C20 C21 26.3(7)
C34 Si2 C20 C24 -20.0(8)
C33 Si2 C20 C24 106.5(7)
C29 Si2 C20 C24 -140.0(7)
C34 Si2 C20 Re3 -117.3(5)
C33 Si2 C20 Re3 9.1(7)
C29 Si2 C20 Re3 122.6(5)
C36 Re3 C20 C21 94.8(5)
C35 Re3 C20 C21 -126.6(6)
C24 Re3 C20 C21 -114.6(7)
C22 Re3 C20 C21 -37.0(4)
C23 Re3 C20 C21 -78.2(5)
Br5 Re3 C20 C21 10.4(5)
Br6 Re3 C20 C21 170.7(4)
C36 Re3 C20 C24 -150.6(5)
C35 Re3 C20 C24 -12.1(8)
C21 Re3 C20 C24 114.6(7)
C22 Re3 C20 C24 77.5(5)
C23 Re3 C20 C24 36.4(5)
Br5 Re3 C20 C24 125.0(4)
Br6 Re3 C20 C24 -74.8(4)
C36 Re3 C20 Si2 -25.7(6)
C35 Re3 C20 Si2 112.9(6)
C24 Re3 C20 Si2 125.0(8)
C21 Re3 C20 Si2 -120.5(8)
C22 Re3 C20 Si2 -157.5(7)
C23 Re3 C20 Si2 161.4(7)
Br5 Re3 C20 Si2 -110.1(5)
Br6 Re3 C20 Si2 50.2(5)
C24 C20 C21 C22 -2.8(8)
Si2 C20 C21 C22 -171.5(5)
Re3 C20 C21 C22 62.3(5)
C24 C20 C21 C25 166.1(7)
Si2 C20 C21 C25 -2.7(11)
Re3 C20 C21 C25 -128.9(7)
C24 C20 C21 Re3 -65.1(5)
Si2 C20 C21 Re3 126.2(6)
C36 Re3 C21 C20 -94.5(5)
C35 Re3 C21 C20 117.1(7)
C24 Re3 C21 C20 39.3(5)
C22 Re3 C21 C20 117.3(7)
C23 Re3 C21 C20 80.7(5)
Br5 Re3 C21 C20 -171.8(4)
Br6 Re3 C21 C20 -11.2(5)
C36 Re3 C21 C22 148.2(5)
C35 Re3 C21 C22 -0.2(9)
C20 Re3 C21 C22 -117.3(7)
C24 Re3 C21 C22 -77.9(5)
C23 Re3 C21 C22 -36.5(5)
Br5 Re3 C21 C22 70.9(4)
Br6 Re3 C21 C22 -128.5(4)
C36 Re3 C21 C25 25.3(8)
C35 Re3 C21 C25 -123.1(8)
C20 Re3 C21 C25 119.8(9)
C24 Re3 C21 C25 159.2(9)
C22 Re3 C21 C25 -122.9(10)
C23 Re3 C21 C25 -159.5(9)
Br5 Re3 C21 C25 -52.0(7)
Br6 Re3 C21 C25 108.6(7)
C20 C21 C22 C23 2.7(8)
C25 C21 C22 C23 -166.1(7)
Re3 C21 C22 C23 63.1(5)
C20 C21 C22 Re3 -60.5(5)
C25 C21 C22 Re3 130.8(7)
C36 Re3 C22 C23 -162.1(5)
C35 Re3 C22 C23 62.2(6)
C20 Re3 C22 C23 -80.4(5)
C24 Re3 C22 C23 -37.0(5)
C21 Re3 C22 C23 -117.7(7)
Br5 Re3 C22 C23 135.8(5)
Br6 Re3 C22 C23 -35.4(6)
C36 Re3 C22 C21 -44.4(7)
C35 Re3 C22 C21 179.9(5)
C20 Re3 C22 C21 37.3(5)
C24 Re3 C22 C21 80.7(5)
C23 Re3 C22 C21 117.7(7)
Br5 Re3 C22 C21 -106.5(5)
Br6 Re3 C22 C21 82.3(5)
C21 C22 C23 C24 -1.5(9)
Re3 C22 C23 C24 61.2(5)
C21 C22 C23 Re3 -62.7(5)
C36 Re3 C23 C24 -63.4(14)
C35 Re3 C23 C24 117.2(5)
C20 Re3 C23 C24 -38.1(5)
C21 Re3 C23 C24 -80.1(5)
C22 Re3 C23 C24 -117.2(7)
Br5 Re3 C23 C24 -162.9(4)
Br6 Re3 C23 C24 39.3(5)
C36 Re3 C23 C22 53.8(14)
C35 Re3 C23 C22 -125.6(5)
C20 Re3 C23 C22 79.1(5)
C24 Re3 C23 C22 117.2(7)
C21 Re3 C23 C22 37.1(5)
Br5 Re3 C23 C22 -45.7(5)
Br6 Re3 C23 C22 156.5(4)
C22 C23 C24 C20 -0.3(9)
Re3 C23 C24 C20 62.1(5)
C22 C23 C24 Re3 -62.4(5)
C21 C20 C24 C23 1.9(8)
Si2 C20 C24 C23 170.0(6)
Re3 C20 C24 C23 -64.5(5)
C21 C20 C24 Re3 66.5(5)
Si2 C20 C24 Re3 -125.5(6)
C36 Re3 C24 C23 159.5(5)
C35 Re3 C24 C23 -69.8(6)
C20 Re3 C24 C23 117.3(7)
C21 Re3 C24 C23 79.0(5)
C22 Re3 C24 C23 37.0(5)
Br5 Re3 C24 C23 26.0(6)
Br6 Re3 C24 C23 -141.9(5)
C36 Re3 C24 C20 42.2(7)
C35 Re3 C24 C20 172.9(5)
C21 Re3 C24 C20 -38.3(5)
C22 Re3 C24 C20 -80.3(5)
C23 Re3 C24 C20 -117.3(7)
Br5 Re3 C24 C20 -91.3(5)
Br6 Re3 C24 C20 100.8(5)
C20 C21 C25 C27 -157.6(7)
C22 C21 C25 C27 9.2(10)
Re3 C21 C25 C27 108.3(7)
C20 C21 C25 C28 -31.9(10)
C22 C21 C25 C28 134.9(8)
Re3 C21 C25 C28 -126.0(7)
C20 C21 C25 C26 82.9(9)
C22 C21 C25 C26 -110.3(8)
Re3 C21 C25 C26 -11.3(11)
C27 C25 C28 C32 -31.7(10)
C21 C25 C28 C32 -155.5(7)
C26 C25 C28 C32 84.2(9)
C27 C25 C28 C29 162.5(7)
C21 C25 C28 C29 38.7(10)
C26 C25 C28 C29 -81.5(9)
C27 C25 C28 Re4 66.0(10)
C21 C25 C28 Re4 -57.8(10)
C26 C25 C28 Re4 -178.1(7)
C37 Re4 C28 C32 51.6(6)
C38 Re4 C28 C32 -172.3(5)
C31 Re4 C28 C32 -37.6(5)
C30 Re4 C28 C32 -81.7(5)
C29 Re4 C28 C32 -120.7(7)
Br7 Re4 C28 C32 121.4(5)
Br8 Re4 C28 C32 -59.7(6)
C37 Re4 C28 C29 172.3(5)
C38 Re4 C28 C29 -51.6(6)
C31 Re4 C28 C29 83.2(5)
C30 Re4 C28 C29 39.1(5)
C32 Re4 C28 C29 120.7(7)
Br7 Re4 C28 C29 -117.9(4)
Br8 Re4 C28 C29 61.1(5)
C37 Re4 C28 C25 -68.6(9)
C38 Re4 C28 C25 67.5(9)
C31 Re4 C28 C25 -157.7(9)
C30 Re4 C28 C25 158.2(9)
C32 Re4 C28 C25 -120.2(10)
C29 Re4 C28 C25 119.1(10)
Br7 Re4 C28 C25 1.2(8)
Br8 Re4 C28 C25 -179.8(6)
C32 C28 C29 C30 -1.6(9)
C25 C28 C29 C30 166.1(7)
Re4 C28 C29 C30 -60.6(5)
C32 C28 C29 Si2 -178.2(6)
C25 C28 C29 Si2 -10.6(11)
Re4 C28 C29 Si2 122.7(6)
C32 C28 C29 Re4 59.0(5)
C25 C28 C29 Re4 -133.3(7)
C34 Si2 C29 C30 49.3(9)
C33 Si2 C29 C30 -74.9(8)
C20 Si2 C29 C30 164.3(7)
C34 Si2 C29 C28 -135.0(7)
C33 Si2 C29 C28 100.8(7)
C20 Si2 C29 C28 -20.0(7)
C34 Si2 C29 Re4 -40.8(6)
C33 Si2 C29 Re4 -164.9(5)
C20 Si2 C29 Re4 74.3(5)
C37 Re4 C29 C30 97.3(9)
C38 Re4 C29 C30 -105.3(5)
C31 Re4 C29 C30 39.1(5)
C32 Re4 C29 C30 80.3(5)
C28 Re4 C29 C30 114.6(7)
Br7 Re4 C29 C30 177.2(4)
Br8 Re4 C29 C30 -25.6(5)
C37 Re4 C29 C28 -17.3(10)
C38 Re4 C29 C28 140.0(5)
C31 Re4 C29 C28 -75.6(5)
C30 Re4 C29 C28 -114.6(7)
C32 Re4 C29 C28 -34.3(4)
Br7 Re4 C29 C28 62.6(4)
Br8 Re4 C29 C28 -140.2(4)
C37 Re4 C29 Si2 -137.4(7)
C38 Re4 C29 Si2 19.9(6)
C31 Re4 C29 Si2 164.3(6)
C30 Re4 C29 Si2 125.2(8)
C32 Re4 C29 Si2 -154.4(6)
C28 Re4 C29 Si2 -120.1(7)
Br7 Re4 C29 Si2 -57.5(5)
Br8 Re4 C29 Si2 99.6(5)
C28 C29 C30 C31 1.2(8)
Si2 C29 C30 C31 177.4(6)
Re4 C29 C30 C31 -64.1(5)
C28 C29 C30 Re4 65.2(5)
Si2 C29 C30 Re4 -118.5(7)
C37 Re4 C30 C31 -28.7(8)
C38 Re4 C30 C31 -160.6(5)
C32 Re4 C30 C31 37.1(5)
C29 Re4 C30 C31 115.2(7)
C28 Re4 C30 C31 77.2(5)
Br7 Re4 C30 C31 111.2(4)
Br8 Re4 C30 C31 -88.3(4)
C37 Re4 C30 C29 -143.9(5)
C38 Re4 C30 C29 84.2(5)
C31 Re4 C30 C29 -115.2(7)
C32 Re4 C30 C29 -78.1(5)
C28 Re4 C30 C29 -38.0(5)
Br7 Re4 C30 C29 -4.0(6)
Br8 Re4 C30 C29 156.6(5)
C29 C30 C31 C32 -0.3(9)
Re4 C30 C31 C32 -67.5(6)
C29 C30 C31 Re4 67.2(5)
C37 Re4 C31 C32 -82.6(5)
C38 Re4 C31 C32 147.1(5)
C30 Re4 C31 C32 115.9(7)
C29 Re4 C31 C32 77.8(5)
C28 Re4 C31 C32 36.3(5)
Br7 Re4 C31 C32 5.3(6)
Br8 Re4 C31 C32 -158.3(5)
C37 Re4 C31 C30 161.5(5)
C38 Re4 C31 C30 31.2(7)
C32 Re4 C31 C30 -115.9(7)
C29 Re4 C31 C30 -38.1(5)
C28 Re4 C31 C30 -79.6(5)
Br7 Re4 C31 C30 -110.6(5)
Br8 Re4 C31 C30 85.8(5)
C30 C31 C32 C28 -0.7(9)
Re4 C31 C32 C28 -65.0(6)
C30 C31 C32 Re4 64.3(5)
C29 C28 C32 C31 1.4(9)
C25 C28 C32 C31 -166.2(7)
Re4 C28 C32 C31 60.3(5)
C29 C28 C32 Re4 -58.8(5)
C25 C28 C32 Re4 133.6(7)
C37 Re4 C32 C31 105.0(5)
C38 Re4 C32 C31 -98.3(10)
C30 Re4 C32 C31 -39.0(5)
C29 Re4 C32 C31 -81.5(5)
C28 Re4 C32 C31 -116.9(7)
Br7 Re4 C32 C31 -176.3(4)
Br8 Re4 C32 C31 23.8(5)
C37 Re4 C32 C28 -138.1(5)
C38 Re4 C32 C28 18.7(12)
C31 Re4 C32 C28 116.9(7)
C30 Re4 C32 C28 77.9(5)
C29 Re4 C32 C28 35.5(5)
Br7 Re4 C32 C28 -59.4(5)
Br8 Re4 C32 C28 140.7(4)
C36 Re3 C35 O5 160(7)
C20 Re3 C35 O5 22(7)
C24 Re3 C35 O5 14(7)
C21 Re3 C35 O5 -51(7)
C22 Re3 C35 O5 -51(7)
C23 Re3 C35 O5 -20(7)
Br5 Re3 C35 O5 -125(7)
Br6 Re3 C35 O5 87(7)
C35 Re3 C36 O6 174(100)
C20 Re3 C36 O6 -28(22)
C24 Re3 C36 O6 -53(22)
C21 Re3 C36 O6 10(22)
C22 Re3 C36 O6 35(22)
C23 Re3 C36 O6 -5(23)
Br5 Re3 C36 O6 98(22)
Br6 Re3 C36 O6 -112(22)
C38 Re4 C37 O7 155(20)
C31 Re4 C37 O7 3(20)
C30 Re4 C37 O7 21(20)
C32 Re4 C37 O7 -33(20)
C29 Re4 C37 O7 -48(20)
C28 Re4 C37 O7 -60(20)
Br7 Re4 C37 O7 -132(20)
Br8 Re4 C37 O7 81(20)
C37 Re4 C38 O8 -161(23)
C31 Re4 C38 O8 -29(24)
C30 Re4 C38 O8 -10(23)
C32 Re4 C38 O8 42(24)
C29 Re4 C38 O8 28(23)
C28 Re4 C38 O8 55(24)
Br7 Re4 C38 O8 125(23)
Br8 Re4 C38 O8 -85(23)
